data_4113652
loop_
_publ_author_name
'Ingrid Castro-Rodriguez'
'Kristian Olsen'
'Peter Gantzel'
'Karsten Meyer'

_publ_contact_author
;
        Karsten Meyer
        University of California, San Diego
        Department of Chemistry & Biochemistry
        9500 Gilman Dr. MC 0358
        La Jolla CA, 92093-0358
        United States of America
;
_publ_contact_author_email kmeyer@ucsd.edu
_publ_contact_author_fax '1 858 534 5383'
_publ_contact_author_phone '1 858 822 4247'
_publ_section_title
;
 Uranium Tris-aryloxide Derivatives Supported by Triazacyclononane:
 Engendering a Reactive Uranium(III) Center with a Single Pocket for
 Reactivity
;
_journal_name_full 'Journal of the American Chemical Society'
_journal_page_first 4565
_journal_page_last 4571
_journal_paper_doi 10.1021/ja028342n
_journal_volume 125
_journal_year 2003
_chemical_formula_sum 'C57 H87 N6 O3 U'
_chemical_formula_weight 1142.36
_chemical_name_systematic
; 
 ? 
;
_space_group_IT_number 14
_symmetry_cell_setting monoclinic
_symmetry_space_group_name_Hall '-P 2ybc'
_symmetry_space_group_name_H-M 'P 1 21/c 1'
_atom_sites_solution_hydrogens geom
_atom_sites_solution_primary direct
_atom_sites_solution_secondary difmap
_audit_creation_method SHELXL-97
_cell_angle_alpha 90.00
_cell_angle_beta 93.495(2)
_cell_angle_gamma 90.00
_cell_formula_units_Z 4
_cell_length_a 15.5674(15)
_cell_length_b 38.892(4)
_cell_length_c 9.4511(9)
_cell_measurement_temperature 100(2)
_cell_volume 5711.5(10)
_computing_cell_refinement 'Bruker SMART'
_computing_data_collection 'Bruker SMART'
_computing_data_reduction 'Bruker SAINT'
_computing_molecular_graphics 'Bruker SHELXTL'
_computing_publication_material 'Bruker SHELXTL'
_computing_structure_refinement 'SHELXL-97 (Sheldrick, 1997)'
_computing_structure_solution 'SHELXS-97 (Sheldrick, 1990)'
_diffrn_ambient_temperature 100(2)
_diffrn_measured_fraction_theta_full 1.000
_diffrn_measured_fraction_theta_max 1.000
_diffrn_measurement_device_type 'CCD area detector'
_diffrn_measurement_method 'phi and omega scans'
_diffrn_radiation_monochromator graphite
_diffrn_radiation_source 'fine-focus sealed tube'
_diffrn_radiation_type MoK\a
_diffrn_radiation_wavelength 0.71073
_diffrn_reflns_av_R_equivalents 0.0740
_diffrn_reflns_av_sigmaI/netI 0.0777
_diffrn_reflns_limit_h_max 16
_diffrn_reflns_limit_h_min -16
_diffrn_reflns_limit_k_max 41
_diffrn_reflns_limit_k_min -41
_diffrn_reflns_limit_l_max 10
_diffrn_reflns_limit_l_min -10
_diffrn_reflns_number 32724
_diffrn_reflns_theta_full 22.50
_diffrn_reflns_theta_max 22.50
_diffrn_reflns_theta_min 1.31
_exptl_absorpt_coefficient_mu 2.887
_exptl_absorpt_correction_T_max 0.8933
_exptl_absorpt_correction_T_min 0.4779
_exptl_absorpt_correction_type none
_exptl_crystal_colour purple
_exptl_crystal_density_diffrn 1.329
_exptl_crystal_density_meas 0
_exptl_crystal_description needle
_exptl_crystal_F_000 2348
_exptl_crystal_size_max 0.30
_exptl_crystal_size_mid 0.04
_exptl_crystal_size_min 0.04
_refine_diff_density_max 1.843
_refine_diff_density_min -1.570
_refine_diff_density_rms 0.116
_refine_ls_extinction_method none
_refine_ls_goodness_of_fit_ref 1.031
_refine_ls_hydrogen_treatment mixed
_refine_ls_matrix_type full
_refine_ls_number_parameters 606
_refine_ls_number_reflns 7452
_refine_ls_number_restraints 0
_refine_ls_restrained_S_all 1.031
_refine_ls_R_factor_all 0.0687
_refine_ls_R_factor_gt 0.0459
_refine_ls_shift/su_max 0.291
_refine_ls_shift/su_mean 0.005
_refine_ls_structure_factor_coef Fsqd
_refine_ls_weighting_details 'calc w=1/[\s^2^(Fo^2^)+(0.0400P)^2^+0.0000P] where P=(Fo^2^+2Fc^2^)/3'
_refine_ls_weighting_scheme calc
_refine_ls_wR_factor_gt 0.0894
_refine_ls_wR_factor_ref 0.0935
_reflns_number_gt 5474
_reflns_number_total 7452
_reflns_threshold_expression >2sigma(I)
_cod_data_source_file ja028342nsi20020829_115019_1.cif
_cod_data_source_block peter
_cod_original_cell_volume 5711.4(10)
_cod_database_code 4113652

loop_
_symmetry_equiv_pos_as_xyz
'x, y, z'
'-x, y+1/2, -z+1/2'
'-x, -y, -z'
'x, -y-1/2, z-1/2'

loop_
_atom_site_label
_atom_site_type_symbol
_atom_site_fract_x
_atom_site_fract_y
_atom_site_fract_z
_atom_site_U_iso_or_equiv
_atom_site_adp_type
_atom_site_occupancy
_atom_site_symmetry_multiplicity
_atom_site_calc_flag
_atom_site_refinement_flags
_atom_site_disorder_assembly
_atom_site_disorder_group
U1 U 0.740187(18) 0.109197(8) -0.03081(3) 0.02076(10) Uani 1 1 d . . .
O1 O 0.6217(3) 0.13711(14) -0.1222(5) 0.0292(14) Uani 1 1 d . . .
O2 O 0.8546(3) 0.13952(13) 0.0629(5) 0.0257(13) Uani 1 1 d . . .
O3 O 0.7677(3) 0.06194(13) -0.1592(5) 0.0244(13) Uani 1 1 d . . .
N1 N 0.6479(3) 0.12753(15) 0.1850(6) 0.0178(15) Uani 1 1 d . . .
N2 N 0.7914(4) 0.07913(15) 0.2202(6) 0.0169(14) Uani 1 1 d . . .
N3 N 0.6369(4) 0.05874(15) 0.0617(6) 0.0221(15) Uani 1 1 d . . .
C1 C 0.7127(5) 0.1298(2) 0.3074(8) 0.0232(19) Uani 1 1 d . . .
H1A H 0.6839 0.1384 0.3910 0.028 Uiso 1 1 calc R . .
H1B H 0.7570 0.1469 0.2849 0.028 Uiso 1 1 calc R . .
C2 C 0.7571(5) 0.09594(19) 0.3460(8) 0.0221(19) Uani 1 1 d . . .
H2A H 0.8050 0.1002 0.4177 0.026 Uiso 1 1 calc R . .
H2B H 0.7156 0.0803 0.3885 0.026 Uiso 1 1 calc R . .
C3 C 0.7660(4) 0.04254(19) 0.2102(8) 0.0224(19) Uani 1 1 d . . .
H3A H 0.7855 0.0307 0.2991 0.027 Uiso 1 1 calc R . .
H3B H 0.7954 0.0316 0.1316 0.027 Uiso 1 1 calc R . .
C4 C 0.6709(4) 0.03795(19) 0.1850(7) 0.0223(19) Uani 1 1 d . . .
H4A H 0.6579 0.0134 0.1673 0.027 Uiso 1 1 calc R . .
H4B H 0.6420 0.0450 0.2708 0.027 Uiso 1 1 calc R . .
C5 C 0.5574(4) 0.07795(19) 0.0945(8) 0.0232(19) Uani 1 1 d . . .
H5A H 0.5135 0.0614 0.1237 0.028 Uiso 1 1 calc R . .
H5B H 0.5340 0.0898 0.0077 0.028 Uiso 1 1 calc R . .
C6 C 0.5749(4) 0.1045(2) 0.2123(7) 0.0229(18) Uani 1 1 d . . .
H6A H 0.5225 0.1185 0.2217 0.027 Uiso 1 1 calc R . .
H6B H 0.5874 0.0923 0.3032 0.027 Uiso 1 1 calc R . .
C1A C 0.5493(5) 0.1526(2) -0.0915(8) 0.0227(19) Uani 1 1 d . . .
C2A C 0.5431(4) 0.16676(19) 0.0462(7) 0.0195(18) Uani 1 1 d . . .
C3A C 0.4713(5) 0.18484(19) 0.0811(8) 0.0241(19) Uani 1 1 d . . .
H3AA H 0.4698 0.1942 0.1737 0.029 Uiso 1 1 calc R . .
C4A C 0.4007(5) 0.18988(18) -0.0147(7) 0.0199(18) Uani 1 1 d . . .
C5A C 0.4060(5) 0.1749(2) -0.1488(8) 0.0243(19) Uani 1 1 d . . .
H5AA H 0.3582 0.1774 -0.2155 0.029 Uiso 1 1 calc R . .
C6A C 0.4779(5) 0.15661(19) -0.1899(8) 0.0211(19) Uani 1 1 d . . .
C7A C 0.6193(5) 0.16372(19) 0.1517(7) 0.0226(19) Uani 1 1 d . . .
H7AA H 0.6682 0.1765 0.1146 0.027 Uiso 1 1 calc R . .
H7AB H 0.6047 0.1750 0.2411 0.027 Uiso 1 1 calc R . .
C8A C 0.3252(5) 0.2124(2) 0.0249(7) 0.025(2) Uani 1 1 d . . .
C9A C 0.2901(5) 0.2004(2) 0.1663(8) 0.029(2) Uani 1 1 d . . .
H9AA H 0.2698 0.1767 0.1566 0.043 Uiso 1 1 calc R . .
H9AB H 0.2424 0.2153 0.1902 0.043 Uiso 1 1 calc R . .
H9AC H 0.3361 0.2017 0.2418 0.043 Uiso 1 1 calc R . .
C10A C 0.3570(5) 0.2496(2) 0.0415(9) 0.032(2) Uani 1 1 d . . .
H10A H 0.3824 0.2570 -0.0459 0.049 Uiso 1 1 calc R . .
H10B H 0.4004 0.2510 0.1209 0.049 Uiso 1 1 calc R . .
H10C H 0.3084 0.2646 0.0601 0.049 Uiso 1 1 calc R . .
C11A C 0.2503(5) 0.2116(2) -0.0857(8) 0.036(2) Uani 1 1 d . . .
H11A H 0.2700 0.2191 -0.1773 0.054 Uiso 1 1 calc R . .
H11B H 0.2048 0.2271 -0.0569 0.054 Uiso 1 1 calc R . .
H11C H 0.2277 0.1881 -0.0943 0.054 Uiso 1 1 calc R . .
C12A C 0.4802(5) 0.1415(2) -0.3416(8) 0.029(2) Uani 1 1 d . . .
C13A C 0.4957(6) 0.1027(2) -0.3343(9) 0.041(2) Uani 1 1 d . . .
H13A H 0.4971 0.0935 -0.4306 0.061 Uiso 1 1 calc R . .
H13B H 0.4492 0.0917 -0.2857 0.061 Uiso 1 1 calc R . .
H13C H 0.5509 0.0982 -0.2821 0.061 Uiso 1 1 calc R . .
C14A C 0.5505(5) 0.1590(2) -0.4210(8) 0.037(2) Uani 1 1 d . . .
H14A H 0.5515 0.1493 -0.5166 0.056 Uiso 1 1 calc R . .
H14B H 0.6064 0.1552 -0.3699 0.056 Uiso 1 1 calc R . .
H14C H 0.5388 0.1837 -0.4275 0.056 Uiso 1 1 calc R . .
C15A C 0.3950(5) 0.1472(2) -0.4275(8) 0.036(2) Uani 1 1 d . . .
H15A H 0.3985 0.1374 -0.5225 0.054 Uiso 1 1 calc R . .
H15B H 0.3833 0.1719 -0.4353 0.054 Uiso 1 1 calc R . .
H15C H 0.3484 0.1360 -0.3797 0.054 Uiso 1 1 calc R . .
C1B C 0.9161(4) 0.1420(2) 0.1694(8) 0.0176(18) Uani 1 1 d . . .
C2B C 0.9308(4) 0.1134(2) 0.2585(7) 0.0195(18) Uani 1 1 d . . .
C3B C 0.9926(5) 0.1152(2) 0.3719(8) 0.024(2) Uani 1 1 d . . .
H3BA H 1.0003 0.0959 0.4329 0.029 Uiso 1 1 calc R . .
C4B C 1.0429(5) 0.1441(2) 0.3985(8) 0.024(2) Uani 1 1 d . . .
C5B C 1.0270(4) 0.1721(2) 0.3094(8) 0.0237(19) Uani 1 1 d . . .
H5BA H 1.0597 0.1924 0.3273 0.028 Uiso 1 1 calc R . .
C6B C 0.9652(5) 0.1721(2) 0.1944(8) 0.0237(19) Uani 1 1 d . . .
C7B C 0.8879(4) 0.07966(19) 0.2264(7) 0.0215(19) Uani 1 1 d . . .
H7BA H 0.9092 0.0629 0.2992 0.026 Uiso 1 1 calc R . .
H7BB H 0.9066 0.0715 0.1340 0.026 Uiso 1 1 calc R . .
C8B C 1.1090(5) 0.1445(2) 0.5265(8) 0.030(2) Uani 1 1 d . . .
C9B C 1.0636(6) 0.1422(3) 0.6637(8) 0.062(3) Uani 1 1 d . . .
H9BA H 1.1063 0.1425 0.7442 0.093 Uiso 1 1 calc R . .
H9BB H 1.0306 0.1207 0.6649 0.093 Uiso 1 1 calc R . .
H9BC H 1.0245 0.1618 0.6705 0.093 Uiso 1 1 calc R . .
C10B C 1.1688(6) 0.1136(2) 0.5187(10) 0.053(3) Uani 1 1 d . . .
H10D H 1.2085 0.1130 0.6032 0.080 Uiso 1 1 calc R . .
H10E H 1.2016 0.1154 0.4338 0.080 Uiso 1 1 calc R . .
H10F H 1.1345 0.0924 0.5140 0.080 Uiso 1 1 calc R . .
C11B C 1.1646(6) 0.1772(2) 0.5313(9) 0.051(3) Uani 1 1 d . . .
H11D H 1.2055 0.1763 0.6143 0.077 Uiso 1 1 calc R . .
H11E H 1.1275 0.1974 0.5378 0.077 Uiso 1 1 calc R . .
H11F H 1.1962 0.1786 0.4450 0.077 Uiso 1 1 calc R . .
C12B C 0.9524(5) 0.2035(2) 0.0984(8) 0.026(2) Uani 1 1 d . . .
C13B C 1.0138(5) 0.2331(2) 0.1368(8) 0.036(2) Uani 1 1 d . . .
H13D H 1.0733 0.2251 0.1332 0.053 Uiso 1 1 calc R . .
H13E H 1.0041 0.2412 0.2327 0.053 Uiso 1 1 calc R . .
H13F H 1.0034 0.2520 0.0691 0.053 Uiso 1 1 calc R . .
C14B C 0.8596(5) 0.2172(2) 0.1054(10) 0.045(3) Uani 1 1 d . . .
H14D H 0.8497 0.2238 0.2031 0.067 Uiso 1 1 calc R . .
H14E H 0.8187 0.1992 0.0743 0.067 Uiso 1 1 calc R . .
H14F H 0.8516 0.2373 0.0433 0.067 Uiso 1 1 calc R . .
C15B C 0.9692(6) 0.1930(2) -0.0538(8) 0.046(3) Uani 1 1 d . . .
H15D H 1.0282 0.1844 -0.0569 0.068 Uiso 1 1 calc R . .
H15E H 0.9615 0.2130 -0.1164 0.068 Uiso 1 1 calc R . .
H15F H 0.9286 0.1749 -0.0853 0.068 Uiso 1 1 calc R . .
C1C C 0.7649(5) 0.0282(2) -0.1484(7) 0.024(2) Uani 1 1 d . . .
C2C C 0.6901(4) 0.0131(2) -0.0978(7) 0.0212(19) Uani 1 1 d . . .
C3C C 0.6879(5) -0.02207(19) -0.0740(7) 0.0226(19) Uani 1 1 d . . .
H3CA H 0.6371 -0.0318 -0.0405 0.027 Uiso 1 1 calc R . .
C4C C 0.7568(5) -0.0436(2) -0.0971(8) 0.0246(19) Uani 1 1 d . . .
C5C C 0.8290(5) -0.0283(2) -0.1525(7) 0.0249(19) Uani 1 1 d . . .
H5CA H 0.8764 -0.0426 -0.1716 0.030 Uiso 1 1 calc R . .
C6C C 0.8354(5) 0.0066(2) -0.1810(7) 0.0205(18) Uani 1 1 d . . .
C7C C 0.6164(5) 0.0359(2) -0.0645(8) 0.024(2) Uani 1 1 d . . .
H7CA H 0.5660 0.0214 -0.0458 0.029 Uiso 1 1 calc R . .
H7CB H 0.6005 0.0504 -0.1482 0.029 Uiso 1 1 calc R . .
C8C C 0.7518(5) -0.0820(2) -0.0617(8) 0.029(2) Uani 1 1 d . . .
C9C C 0.8356(5) -0.10116(19) -0.0807(8) 0.034(2) Uani 1 1 d . . .
H9CA H 0.8517 -0.0987 -0.1788 0.051 Uiso 1 1 calc R . .
H9CB H 0.8279 -0.1256 -0.0591 0.051 Uiso 1 1 calc R . .
H9CC H 0.8812 -0.0916 -0.0164 0.051 Uiso 1 1 calc R . .
C10C C 0.6805(5) -0.0986(2) -0.1594(11) 0.053(3) Uani 1 1 d . . .
H10G H 0.6955 -0.0966 -0.2583 0.080 Uiso 1 1 calc R . .
H10H H 0.6258 -0.0869 -0.1472 0.080 Uiso 1 1 calc R . .
H10I H 0.6751 -0.1230 -0.1347 0.080 Uiso 1 1 calc R . .
C11C C 0.7287(7) -0.0864(2) 0.0937(10) 0.060(3) Uani 1 1 d . . .
H11G H 0.7736 -0.0759 0.1568 0.090 Uiso 1 1 calc R . .
H11H H 0.7243 -0.1109 0.1157 0.090 Uiso 1 1 calc R . .
H11I H 0.6734 -0.0752 0.1074 0.090 Uiso 1 1 calc R . .
C12C C 0.9140(5) 0.0220(2) -0.2493(8) 0.026(2) Uani 1 1 d . . .
C13C C 0.9782(5) -0.0056(2) -0.2857(8) 0.034(2) Uani 1 1 d . . .
H13G H 1.0272 0.0051 -0.3289 0.051 Uiso 1 1 calc R . .
H13H H 0.9502 -0.0220 -0.3527 0.051 Uiso 1 1 calc R . .
H13I H 0.9984 -0.0178 -0.1991 0.051 Uiso 1 1 calc R . .
C14C C 0.8831(5) 0.0404(2) -0.3866(7) 0.029(2) Uani 1 1 d . . .
H14G H 0.9326 0.0503 -0.4312 0.043 Uiso 1 1 calc R . .
H14H H 0.8429 0.0587 -0.3648 0.043 Uiso 1 1 calc R . .
H14I H 0.8541 0.0238 -0.4515 0.043 Uiso 1 1 calc R . .
C15C C 0.9617(5) 0.0473(2) -0.1479(8) 0.032(2) Uani 1 1 d . . .
H15G H 1.0115 0.0568 -0.1933 0.048 Uiso 1 1 calc R . .
H15H H 0.9814 0.0353 -0.0607 0.048 Uiso 1 1 calc R . .
H15I H 0.9229 0.0660 -0.1249 0.048 Uiso 1 1 calc R . .
N4 N 0.7976(4) 0.13828(18) -0.2621(7) 0.0311(18) Uani 1 1 d . . .
C1D C 0.8227(5) 0.1564(2) -0.3470(10) 0.037(2) Uani 1 1 d . . .
C2D C 0.8530(6) 0.1793(2) -0.4560(8) 0.042(2) Uani 1 1 d . . .
H2DB H 0.8845 0.1659 -0.5237 0.063 Uiso 1 1 calc R . .
H2DC H 0.8911 0.1967 -0.4116 0.063 Uiso 1 1 calc R . .
H2DA H 0.8036 0.1905 -0.5058 0.063 Uiso 1 1 calc R . .
N6F N 0.4904(6) 0.0340(3) 0.3779(9) 0.071(3) Uani 1 1 d . . .
C1F C 0.4241(7) 0.0265(3) 0.4127(10) 0.051(3) Uani 1 1 d . . .
C2F C 0.3412(6) 0.0183(3) 0.4589(10) 0.072(4) Uani 1 1 d . . .
H2FB H 0.3428 -0.0045 0.5033 0.109 Uiso 1 1 calc R . .
H2FA H 0.2992 0.0183 0.3774 0.109 Uiso 1 1 calc R . .
H2FC H 0.3246 0.0355 0.5280 0.109 Uiso 1 1 calc R . .
N1A N 0.6801(6) 0.2256(2) 0.4400(10) 0.082(3) Uani 1 1 d G A 1
C2E C 0.6812(8) 0.2499(3) 0.3749(11) 0.069(8) Uiso 0.424(18) 1 d PG A 1
C3D C 0.6815(17) 0.2814(4) 0.291(2) 0.069(8) Uiso 0.424(18) 1 d PG A 1
H1 H 0.7362 0.2926 0.3058 0.069(8) Uiso 0.424(18) 1 d PG A 1
H2 H 0.6368 0.2964 0.3193 0.069(8) Uiso 0.424(18) 1 d PG A 1
H3 H 0.6716 0.2758 0.1923 0.069(8) Uiso 0.424(18) 1 d PG A 1
N1B N 0.688(2) 0.2265(8) 0.449(3) 0.020 Uiso 0.00 1 d PG A 2
C2G C 0.6514(12) 0.2459(4) 0.3797(19) 0.054(5) Uiso 0.576(18) 1 d PG A 2
C3E C 0.6038(11) 0.2709(4) 0.2904(16) 0.054(5) Uiso 0.576(18) 1 d PG A 2
H1C H 0.6406 0.2900 0.2718 0.054(5) Uiso 0.576(18) 1 d PG A 2
H2C H 0.5549 0.2789 0.3381 0.054(5) Uiso 0.576(18) 1 d PG A 2
H3C H 0.5846 0.2602 0.2025 0.054(5) Uiso 0.576(18) 1 d PG A 2

loop_
_atom_site_aniso_label
_atom_site_aniso_U_11
_atom_site_aniso_U_22
_atom_site_aniso_U_33
_atom_site_aniso_U_23
_atom_site_aniso_U_13
_atom_site_aniso_U_12
U1 0.02323(16) 0.02467(17) 0.01429(15) -0.00019(17) 0.00051(10) 0.00190(18)
O1 0.019(3) 0.040(4) 0.029(3) -0.004(3) 0.010(3) 0.012(3)
O2 0.025(3) 0.027(3) 0.024(3) 0.003(3) 0.000(3) 0.006(3)
O3 0.035(3) 0.014(3) 0.026(3) -0.001(2) 0.011(3) -0.003(2)
N1 0.014(3) 0.029(4) 0.010(3) -0.001(3) -0.005(3) -0.001(3)
N2 0.022(4) 0.020(4) 0.009(3) 0.003(3) 0.003(3) 0.003(3)
N3 0.020(4) 0.025(4) 0.021(4) -0.003(3) 0.001(3) 0.005(3)
C1 0.024(5) 0.030(5) 0.014(4) 0.000(4) -0.005(4) -0.003(4)
C2 0.016(4) 0.029(5) 0.021(4) 0.003(4) -0.002(4) 0.001(3)
C3 0.027(5) 0.022(5) 0.018(4) 0.002(4) 0.005(4) 0.006(4)
C4 0.026(5) 0.026(5) 0.014(4) 0.001(4) 0.002(4) 0.004(4)
C5 0.018(4) 0.033(5) 0.019(4) 0.002(4) 0.000(4) 0.003(4)
C6 0.022(4) 0.029(5) 0.018(4) -0.001(4) 0.000(3) -0.003(4)
C1A 0.023(5) 0.027(5) 0.018(5) 0.002(4) -0.003(4) -0.005(4)
C2A 0.018(4) 0.025(5) 0.015(4) -0.001(4) -0.004(3) 0.000(4)
C3A 0.028(5) 0.025(5) 0.019(4) -0.005(4) 0.001(4) 0.002(4)
C4A 0.025(4) 0.021(5) 0.014(4) 0.001(3) 0.003(4) 0.002(4)
C5A 0.021(4) 0.034(5) 0.017(4) 0.003(4) -0.008(4) 0.002(4)
C6A 0.026(5) 0.020(5) 0.018(4) 0.002(4) 0.007(4) 0.003(4)
C7A 0.027(4) 0.026(5) 0.015(4) -0.004(4) -0.001(4) 0.001(4)
C8A 0.027(5) 0.035(5) 0.013(4) 0.000(4) 0.001(4) 0.007(4)
C9A 0.025(5) 0.037(6) 0.025(5) -0.003(4) 0.009(4) 0.004(4)
C10A 0.034(5) 0.030(5) 0.034(5) -0.003(4) 0.006(4) 0.009(4)
C11A 0.028(5) 0.054(6) 0.026(5) -0.003(4) 0.000(4) 0.011(4)
C12A 0.022(5) 0.040(6) 0.024(5) -0.009(4) -0.006(4) 0.005(4)
C13A 0.053(6) 0.040(7) 0.029(5) -0.013(4) 0.003(5) 0.007(5)
C14A 0.037(5) 0.061(7) 0.015(5) -0.005(4) 0.009(4) -0.004(5)
C15A 0.032(5) 0.058(7) 0.018(5) -0.006(4) 0.003(4) 0.011(5)
C1B 0.008(4) 0.032(5) 0.013(4) -0.002(4) 0.002(4) -0.002(4)
C2B 0.019(4) 0.022(5) 0.017(4) 0.003(4) 0.001(3) 0.001(4)
C3B 0.026(4) 0.031(6) 0.017(4) 0.004(4) 0.006(4) -0.001(4)
C4B 0.023(5) 0.037(6) 0.012(5) 0.000(4) 0.007(4) 0.000(4)
C5B 0.021(4) 0.026(5) 0.024(5) -0.006(4) 0.004(4) -0.005(4)
C6B 0.024(4) 0.029(5) 0.018(4) 0.001(4) 0.005(4) 0.004(4)
C7B 0.027(5) 0.028(5) 0.010(4) 0.001(3) 0.003(4) 0.012(4)
C8B 0.021(5) 0.049(6) 0.018(5) -0.004(4) -0.006(4) -0.005(4)
C9B 0.043(6) 0.128(10) 0.013(5) -0.001(6) -0.010(5) -0.015(6)
C10B 0.044(6) 0.062(7) 0.051(6) 0.001(6) -0.023(5) -0.003(6)
C11B 0.059(6) 0.056(7) 0.036(6) -0.004(5) -0.021(5) -0.012(5)
C12B 0.030(5) 0.027(5) 0.020(5) -0.001(4) -0.002(4) -0.006(4)
C13B 0.041(5) 0.039(6) 0.026(5) 0.002(4) 0.004(4) -0.004(4)
C14B 0.033(5) 0.038(6) 0.062(7) 0.010(5) -0.012(5) -0.002(4)
C15B 0.069(7) 0.045(6) 0.023(5) 0.009(4) 0.002(5) -0.020(5)
C1C 0.032(5) 0.027(5) 0.011(4) 0.002(4) -0.010(4) -0.001(4)
C2C 0.017(4) 0.030(5) 0.017(4) -0.007(4) -0.007(4) 0.004(4)
C3C 0.027(5) 0.024(5) 0.016(4) -0.004(4) -0.002(4) -0.004(4)
C4C 0.026(5) 0.032(5) 0.016(4) -0.007(4) -0.002(4) 0.004(4)
C5C 0.022(5) 0.037(6) 0.016(4) -0.003(4) 0.002(4) 0.005(4)
C6C 0.025(4) 0.026(5) 0.010(4) 0.002(3) -0.003(3) -0.002(4)
C7C 0.025(5) 0.032(5) 0.016(4) -0.007(4) 0.003(4) -0.005(4)
C8C 0.033(5) 0.021(5) 0.034(6) 0.004(4) 0.010(4) 0.006(4)
C9C 0.040(5) 0.025(6) 0.037(5) 0.002(4) -0.003(4) -0.001(4)
C10C 0.034(5) 0.028(6) 0.098(8) -0.012(5) -0.001(6) 0.007(4)
C11C 0.088(8) 0.040(7) 0.055(7) 0.019(5) 0.032(6) 0.009(6)
C12C 0.031(5) 0.030(5) 0.018(4) 0.006(4) 0.001(4) 0.007(4)
C13C 0.034(5) 0.041(6) 0.028(5) 0.005(4) 0.008(4) 0.002(4)
C14C 0.026(5) 0.045(6) 0.016(4) 0.002(4) 0.007(4) 0.002(4)
C15C 0.032(5) 0.041(6) 0.024(5) 0.004(4) 0.001(4) -0.003(4)
N4 0.029(4) 0.038(5) 0.026(4) 0.004(4) -0.003(4) -0.006(4)
C1D 0.034(5) 0.039(6) 0.037(6) -0.009(5) -0.007(5) -0.002(5)
C2D 0.052(6) 0.045(6) 0.029(5) 0.010(5) 0.012(5) -0.007(5)
N6F 0.061(6) 0.099(8) 0.055(6) 0.031(5) 0.004(5) 0.001(6)
C1F 0.050(7) 0.074(8) 0.028(6) 0.009(5) 0.000(5) -0.013(6)
C2F 0.050(7) 0.139(12) 0.028(6) 0.010(6) 0.000(5) -0.020(7)
N1A 0.106(8) 0.066(7) 0.073(7) 0.016(5) -0.003(6) -0.008(6)

loop_
_atom_type_symbol
_atom_type_description
_atom_type_scat_dispersion_real
_atom_type_scat_dispersion_imag
_atom_type_scat_source
C C 0.0033 0.0016 'International Tables Vol C Tables 4.2.6.8 and 6.1.1.4'
H H 0.0000 0.0000 'International Tables Vol C Tables 4.2.6.8 and 6.1.1.4'
N N 0.0061 0.0033 'International Tables Vol C Tables 4.2.6.8 and 6.1.1.4'
O O 0.0106 0.0060 'International Tables Vol C Tables 4.2.6.8 and 6.1.1.4'
U U -9.6767 9.6646 'International Tables Vol C Tables 4.2.6.8 and 6.1.1.4'

loop_
_geom_angle_atom_site_label_1
_geom_angle_atom_site_label_2
_geom_angle_atom_site_label_3
_geom_angle
O3 U1 O1 111.24(18)
O3 U1 O2 117.53(17)
O1 U1 O2 120.06(17)
O3 U1 N1 139.35(17)
O1 U1 N1 72.49(17)
O2 U1 N1 90.51(17)
O3 U1 N4 79.66(19)
O1 U1 N4 77.85(19)
O2 U1 N4 78.77(18)
N1 U1 N4 137.6(2)
O3 U1 N3 73.75(17)
O1 U1 N3 89.13(18)
O2 U1 N3 135.71(17)
N1 U1 N3 65.75(17)
N4 U1 N3 143.70(19)
O3 U1 N2 93.64(17)
O1 U1 N2 136.63(17)
O2 U1 N2 72.65(17)
N1 U1 N2 65.80(17)
N4 U1 N2 143.43(18)
N3 U1 N2 63.68(17)
C1A O1 U1 144.9(5)
C1B O2 U1 146.4(4)
C1C O3 U1 139.6(5)
C6 N1 C1 113.0(5)
C6 N1 C7A 112.4(6)
C1 N1 C7A 106.5(5)
C6 N1 U1 115.2(4)
C1 N1 U1 103.9(4)
C7A N1 U1 104.9(4)
C3 N2 C2 111.6(5)
C3 N2 C7B 106.2(5)
C2 N2 C7B 111.8(5)
C3 N2 U1 107.1(4)
C2 N2 U1 114.1(4)
C7B N2 U1 105.5(4)
C4 N3 C5 111.6(5)
C4 N3 C7C 110.3(6)
C5 N3 C7C 108.7(5)
C4 N3 U1 117.1(4)
C5 N3 U1 102.7(4)
C7C N3 U1 105.8(4)
N1 C1 C2 114.2(6)
N2 C2 C1 111.7(6)
N2 C3 C4 112.5(6)
N3 C4 C3 111.1(6)
N3 C5 C6 112.1(6)
N1 C6 C5 112.6(6)
O1 C1A C6A 123.5(7)
O1 C1A C2A 118.8(7)
C6A C1A C2A 117.7(7)
C3A C2A C1A 121.2(7)
C3A C2A C7A 120.0(6)
C1A C2A C7A 118.7(7)
C2A C3A C4A 122.4(7)
C3A C4A C5A 116.2(7)
C3A C4A C8A 120.5(6)
C5A C4A C8A 123.2(7)
C6A C5A C4A 123.6(7)
C5A C6A C1A 118.9(7)
C5A C6A C12A 120.9(7)
C1A C6A C12A 120.2(7)
N1 C7A C2A 115.0(6)
C11A C8A C4A 112.8(6)
C11A C8A C10A 108.7(6)
C4A C8A C10A 108.6(6)
C11A C8A C9A 106.9(6)
C4A C8A C9A 110.8(6)
C10A C8A C9A 109.0(6)
C14A C12A C13A 110.3(7)
C14A C12A C15A 107.4(7)
C13A C12A C15A 107.3(7)
C14A C12A C6A 110.0(6)
C13A C12A C6A 110.2(7)
C15A C12A C6A 111.5(7)
O2 C1B C6B 122.6(7)
O2 C1B C2B 118.1(6)
C6B C1B C2B 119.3(7)
C3B C2B C1B 119.9(7)
C3B C2B C7B 118.6(6)
C1B C2B C7B 121.2(6)
C4B C3B C2B 122.5(7)
C3B C4B C5B 116.6(7)
C3B C4B C8B 119.8(7)
C5B C4B C8B 123.5(7)
C4B C5B C6B 123.7(7)
C1B C6B C5B 118.0(7)
C1B C6B C12B 121.0(7)
C5B C6B C12B 121.0(7)
C2B C7B N2 117.0(6)
C9B C8B C10B 108.1(8)
C9B C8B C11B 108.4(7)
C10B C8B C11B 108.1(7)
C9B C8B C4B 110.3(6)
C10B C8B C4B 109.4(6)
C11B C8B C4B 112.4(7)
C13B C12B C6B 114.0(6)
C13B C12B C15B 106.5(6)
C6B C12B C15B 108.6(6)
C13B C12B C14B 107.7(7)
C6B C12B C14B 109.8(6)
C15B C12B C14B 110.2(7)
O3 C1C C2C 118.1(7)
O3 C1C C6C 122.5(7)
C2C C1C C6C 119.4(7)
C3C C2C C1C 119.4(7)
C3C C2C C7C 121.5(7)
C1C C2C C7C 119.0(7)
C2C C3C C4C 123.0(7)
C3C C4C C5C 116.5(7)
C3C C4C C8C 120.3(7)
C5C C4C C8C 123.3(7)
C6C C5C C4C 123.8(7)
C5C C6C C1C 117.8(7)
C5C C6C C12C 121.9(7)
C1C C6C C12C 120.3(7)
C2C C7C N3 112.7(6)
C9C C8C C4C 113.4(6)
C9C C8C C10C 108.3(6)
C4C C8C C10C 108.9(6)
C9C C8C C11C 108.0(7)
C4C C8C C11C 109.5(7)
C10C C8C C11C 108.8(8)
C13C C12C C14C 108.3(6)
C13C C12C C15C 107.1(6)
C14C C12C C15C 110.2(7)
C13C C12C C6C 111.8(6)
C14C C12C C6C 108.6(6)
C15C C12C C6C 110.8(6)
C1D N4 U1 167.1(7)
N4 C1D C2D 178.9(9)
N6F C1F C2F 177.9(13)
N1A C2E C3D 179.37(11)
N1B C2G C3E 179.37(12)

loop_
_geom_bond_atom_site_label_1
_geom_bond_atom_site_label_2
_geom_bond_distance
U1 O3 2.258(5)
U1 O1 2.265(5)
U1 O2 2.271(5)
U1 N1 2.662(6)
U1 N4 2.663(7)
U1 N3 2.715(6)
U1 N2 2.721(5)
O1 C1A 1.326(8)
O2 C1B 1.350(8)
O3 C1C 1.319(8)
N1 C6 1.483(9)
N1 C1 1.490(8)
N1 C7A 1.504(9)
N2 C3 1.478(9)
N2 C2 1.484(9)
N2 C7B 1.499(8)
N3 C4 1.489(9)
N3 C5 1.494(9)
N3 C7C 1.506(9)
C1 C2 1.522(10)
C3 C4 1.496(9)
C5 C6 1.530(10)
C1A C6A 1.413(10)
C1A C2A 1.422(10)
C2A C3A 1.377(9)
C2A C7A 1.507(9)
C3A C4A 1.394(9)
C4A C5A 1.401(10)
C4A C8A 1.531(10)
C5A C6A 1.401(10)
C6A C12A 1.553(10)
C8A C11A 1.519(10)
C8A C10A 1.533(10)
C8A C9A 1.547(10)
C12A C14A 1.525(10)
C12A C13A 1.526(11)
C12A C15A 1.529(10)
C1B C6B 1.406(10)
C1B C2B 1.406(10)
C2B C3B 1.397(9)
C2B C7B 1.496(10)
C3B C4B 1.382(10)
C4B C5B 1.391(10)
C4B C8B 1.540(10)
C5B C6B 1.408(9)
C6B C12B 1.530(10)
C8B C9B 1.517(11)
C8B C10B 1.526(11)
C8B C11B 1.535(11)
C12B C13B 1.525(10)
C12B C15B 1.533(11)
C12B C14B 1.544(11)
C1C C2C 1.413(10)
C1C C6C 1.428(10)
C2C C3C 1.388(10)
C2C C7C 1.498(10)
C3C C4C 1.389(10)
C4C C5C 1.402(10)
C4C C8C 1.531(11)
C5C C6C 1.390(10)
C6C C12C 1.539(10)
C8C C9C 1.523(10)
C8C C10C 1.543(11)
C8C C11C 1.543(11)
C12C C13C 1.521(10)
C12C C14C 1.533(10)
C12C C15C 1.533(10)
N4 C1D 1.155(10)
C1D C2D 1.460(12)
N6F C1F 1.141(11)
C1F C2F 1.423(13)
N1A C2E 1.1295
C2E C3D 1.4581
N1B C2G 1.1290
C2G C3E 1.4583
